data_7045248
loop_
_publ_author_name
'G\'omez, Margarita'
'Pastor, Antonio'
'\'Alvarez, Eleuterio'
'Olloqui-Sariego, Jos\'e Luis'
'Galindo, Agust\'in'

_publ_section_title
;
 Halide encapsulation by dicarboxylate oxido-vanadium cage complexes.
;
_journal_issue 7
_journal_name_full 'Dalton transactions (Cambridge, England : 2003)'
_journal_page_first 2183
_journal_page_last 2191
_journal_paper_doi 10.1039/c7dt04251e
_journal_volume 47
_journal_year 2018
_chemical_formula_moiety 'C16 H16 O36 V8, 2(C16 H36 N), 3(C2 H3 N), 2(Cl)'
_chemical_formula_sum 'C54 H97 Cl2 N5 O36 V8'
_chemical_formula_weight 1870.78
_space_group_crystal_system triclinic
_space_group_IT_number 2
_space_group_name_Hall '-P 1'
_space_group_name_H-M_alt 'P -1'
_symmetry_space_group_name_Hall '-P 1'
_symmetry_space_group_name_H-M 'P -1'
_atom_sites_solution_hydrogens geom
_audit_creation_method SHELXL-2016/6
_audit_update_record
;
2017-09-07 deposited with the CCDC.
2018-01-09 downloaded from the CCDC.
;
_cell_angle_alpha 90.9530(10)
_cell_angle_beta 117.9780(10)
_cell_angle_gamma 93.3520(10)
_cell_formula_units_Z 2
_cell_length_a 16.3158(6)
_cell_length_b 16.3786(6)
_cell_length_c 16.7821(6)
_cell_measurement_reflns_used 8178
_cell_measurement_temperature 193(2)
_cell_measurement_theta_max 28.99
_cell_measurement_theta_min 2.43
_cell_volume 3948.8(3)
_computing_cell_refinement 'APEX2 Software Suite (Bruker, 2007)'
_computing_data_collection 'APEX2 Software Suite (Bruker, 2007)'
_computing_data_reduction 'APEX2 Software Suite (Bruker, 2007)'
_computing_molecular_graphics 'SHELXTL (Sheldrick, 2008)'
_computing_publication_material 'SHELXTL and publCIF (Westrip, 2010)'
_computing_structure_refinement 'SHELXL-2016/6 (Sheldrick, 2016)'
_computing_structure_solution 'SIR2002 (Burla et al., 2003)'
_diffrn_ambient_temperature 193(2)
_diffrn_detector_area_resol_mean 8.26
_diffrn_measured_fraction_theta_full 0.992
_diffrn_measured_fraction_theta_max 0.992
_diffrn_measurement_device_type
;
 Bruker-Nonius X8kappa APEX II CCD area detector
;
_diffrn_measurement_method 'phi and omega scans with narrow frames'
_diffrn_radiation_monochromator graphite
_diffrn_radiation_source 'fine-focus sealed tube'
_diffrn_radiation_type MoK\a
_diffrn_radiation_wavelength 0.71073
_diffrn_reflns_av_R_equivalents 0.0303
_diffrn_reflns_av_unetI/netI 0.0235
_diffrn_reflns_Laue_measured_fraction_full 0.992
_diffrn_reflns_Laue_measured_fraction_max 0.992
_diffrn_reflns_limit_h_max 19
_diffrn_reflns_limit_h_min -19
_diffrn_reflns_limit_k_max 19
_diffrn_reflns_limit_k_min -19
_diffrn_reflns_limit_l_max 20
_diffrn_reflns_limit_l_min -19
_diffrn_reflns_number 71065
_diffrn_reflns_point_group_measured_fraction_full 0.992
_diffrn_reflns_point_group_measured_fraction_max 0.992
_diffrn_reflns_theta_full 25.242
_diffrn_reflns_theta_max 25.249
_diffrn_reflns_theta_min 1.957
_exptl_absorpt_coefficient_mu 1.059
_exptl_absorpt_correction_T_max 0.8573
_exptl_absorpt_correction_T_min 0.6767
_exptl_absorpt_correction_type multi-scan
_exptl_absorpt_process_details
;
program SADABS, Bruker (2001).
;
_exptl_crystal_colour red
_exptl_crystal_density_diffrn 1.573
_exptl_crystal_density_method 'not measured'
_exptl_crystal_description prism
_exptl_crystal_F_000 1924
_exptl_crystal_size_max 0.400
_exptl_crystal_size_mid 0.300
_exptl_crystal_size_min 0.150
_refine_diff_density_max 1.541
_refine_diff_density_min -0.810
_refine_diff_density_rms 0.081
_refine_ls_extinction_method none
_refine_ls_goodness_of_fit_ref 1.089
_refine_ls_hydrogen_treatment constr
_refine_ls_matrix_type full
_refine_ls_number_parameters 957
_refine_ls_number_reflns 14200
_refine_ls_number_restraints 281
_refine_ls_restrained_S_all 1.159
_refine_ls_R_factor_all 0.0549
_refine_ls_R_factor_gt 0.0450
_refine_ls_shift/su_max 0.004
_refine_ls_shift/su_mean 0.000
_refine_ls_structure_factor_coef Fsqd
_refine_ls_weighting_details 'w=1/[\s^2^(Fo^2^)+(0.0745P)^2^+5.2245P] where P=(Fo^2^+2Fc^2^)/3'
_refine_ls_weighting_scheme calc
_refine_ls_wR_factor_gt 0.1315
_refine_ls_wR_factor_ref 0.1375
_reflns_Friedel_coverage 0.000
_reflns_number_gt 11860
_reflns_number_total 14200
_reflns_threshold_expression 'I > 2\s(I)'
_cod_data_source_file c7dt04251e2.cif
_cod_data_source_block 1
_cod_depositor_comments 'Adding full bibliography for 7045248--7045250.cif.'
_cod_database_code 7045248
_shelx_shelxl_version_number 2016/6
_shelx_space_group_comment
;
The symmetry employed for this shelxl refinement is uniquely defined
by the following loop, which should always be used as a source of
symmetry information in preference to the above space-group names.
They are only intended as comments.
;
_shelx_estimated_absorpt_t_min 0.677
_shelx_estimated_absorpt_t_max 0.857

loop_
_space_group_symop_operation_xyz
'x, y, z'
'-x, -y, -z'

loop_
_atom_site_label
_atom_site_type_symbol
_atom_site_fract_x
_atom_site_fract_y
_atom_site_fract_z
_atom_site_U_iso_or_equiv
_atom_site_adp_type
_atom_site_occupancy
_atom_site_site_symmetry_order
_atom_site_calc_flag
_atom_site_refinement_flags_posn
_atom_site_refinement_flags_adp
V1 V 0.29162(4) 0.53558(3) 0.04159(4) 0.03194(14) Uani 1 1 d . .
V2 V 0.23340(4) 0.72252(3) 0.04131(4) 0.03193(14) Uani 1 1 d . .
V3 V 0.24245(4) 0.70008(3) 0.23745(4) 0.02908(13) Uani 1 1 d . .
V4 V 0.30178(4) 0.51248(3) 0.23869(4) 0.02972(14) Uani 1 1 d . .
V5 V 0.75491(4) 0.79413(3) 0.49274(4) 0.03007(14) Uani 1 1 d . .
V6 V 0.72215(4) 0.89851(3) 0.31752(4) 0.02986(14) Uani 1 1 d . .
V7 V 0.77072(4) 0.74005(4) 0.23064(4) 0.03113(14) Uani 1 1 d . .
V8 V 0.80429(4) 0.63618(3) 0.40643(4) 0.03107(14) Uani 1 1 d . .
Cl1 Cl 0.37906(5) 0.65175(5) 0.19018(5) 0.02835(17) Uani 1 1 d . .
Cl2 Cl 0.65153(5) 0.73269(5) 0.31121(5) 0.02813(16) Uani 1 1 d . .
O1 O 0.35427(15) 0.70031(13) 0.35738(15) 0.0313(5) Uani 1 1 d . .
O2 O 0.38930(15) 0.56881(13) 0.36298(15) 0.0301(5) Uani 1 1 d . .
O3 O 0.54773(16) 0.60282(14) 0.52645(15) 0.0342(5) Uani 1 1 d . .
O4 O 0.68484(16) 0.69318(14) 0.50863(15) 0.0324(5) Uani 1 1 d . .
O5 O 0.71148(16) 0.58589(13) 0.44079(16) 0.0331(5) Uani 1 1 d . .
O6 O 0.41171(16) 0.48137(14) 0.12114(16) 0.0334(5) Uani 1 1 d . .
O7 O 0.42240(16) 0.47328(13) 0.25982(16) 0.0333(5) Uani 1 1 d . .
O8 O 0.59004(17) 0.44161(14) 0.18308(17) 0.0382(6) Uani 1 1 d . .
O9 O 0.69351(16) 0.63740(14) 0.17308(16) 0.0348(5) Uani 1 1 d . .
O10 O 0.72335(16) 0.56172(14) 0.29342(16) 0.0349(5) Uani 1 1 d . .
O11 O 0.38121(16) 0.59790(15) 0.01166(16) 0.0353(5) Uani 1 1 d . .
O12 O 0.33617(16) 0.72600(15) 0.00402(15) 0.0346(5) Uani 1 1 d . .
O13 O 0.48242(17) 0.78550(15) -0.02410(16) 0.0400(6) Uani 1 1 d . .
O14 O 0.61660(16) 0.88961(14) 0.19334(15) 0.0334(5) Uani 1 1 d . .
O15 O 0.65232(16) 0.78427(14) 0.13054(15) 0.0334(5) Uani 1 1 d . .
O16 O 0.31105(16) 0.82210(14) 0.11062(16) 0.0339(5) Uani 1 1 d . .
O17 O 0.30881(16) 0.81275(13) 0.24344(16) 0.0334(5) Uani 1 1 d . .
O18 O 0.43650(17) 0.94745(14) 0.31575(18) 0.0409(6) Uani 1 1 d . .
O19 O 0.63132(16) 0.83602(14) 0.45751(15) 0.0330(5) Uani 1 1 d . .
O20 O 0.61153(16) 0.91416(13) 0.34135(15) 0.0320(5) Uani 1 1 d . .
O21 O 0.25141(18) 0.46781(16) -0.03862(17) 0.0428(6) Uani 1 1 d . .
O22 O 0.15753(17) 0.76221(16) -0.04545(17) 0.0435(6) Uani 1 1 d . .
O23 O 0.17008(17) 0.73251(15) 0.26689(17) 0.0383(6) Uani 1 1 d . .
O24 O 0.26248(17) 0.43873(14) 0.27475(18) 0.0410(6) Uani 1 1 d . .
O25 O 0.21357(16) 0.61051(15) 0.00042(16) 0.0357(5) Uani 1 1 d . .
O26 O 0.18284(15) 0.71386(14) 0.11183(16) 0.0333(5) Uani 1 1 d . .
O27 O 0.22257(15) 0.59492(13) 0.23421(16) 0.0314(5) Uani 1 1 d . .
O28 O 0.25231(16) 0.49051(14) 0.12325(16) 0.0340(5) Uani 1 1 d . .
O29 O 0.80802(18) 0.82452(15) 0.59620(16) 0.0419(6) Uani 1 1 d . .
O30 O 0.75720(18) 0.99192(15) 0.32424(17) 0.0407(6) Uani 1 1 d . .
O31 O 0.83186(18) 0.74736(17) 0.18004(17) 0.0436(6) Uani 1 1 d . .
O32 O 0.88562(17) 0.57701(16) 0.45410(17) 0.0424(6) Uani 1 1 d . .
O33 O 0.78362(16) 0.87344(14) 0.44056(15) 0.0324(5) Uani 1 1 d . .
O34 O 0.79199(15) 0.84765(14) 0.28399(15) 0.0323(5) Uani 1 1 d . .
O35 O 0.84048(15) 0.69114(14) 0.32816(16) 0.0342(5) Uani 1 1 d . .
O36 O 0.83377(15) 0.71640(14) 0.48685(15) 0.0338(5) Uani 1 1 d . .
C1 C 0.4044(2) 0.64108(19) 0.3933(2) 0.0284(7) Uani 1 1 d . .
C2 C 0.4914(2) 0.6663(2) 0.4810(2) 0.0339(7) Uani 1 1 d . .
H2A H 0.529655 0.707603 0.467905 0.041 Uiso 1 1 calc R U
H2B H 0.472392 0.693146 0.522344 0.041 Uiso 1 1 calc R U
C3 C 0.6699(2) 0.6203(2) 0.4784(2) 0.0294(7) Uani 1 1 d . .
C4 C 0.5946(2) 0.5662(2) 0.4835(2) 0.0330(7) Uani 1 1 d . .
H4A H 0.547948 0.547451 0.421334 0.040 Uiso 1 1 calc R U
H4B H 0.622734 0.517093 0.516265 0.040 Uiso 1 1 calc R U
C5 C 0.4542(2) 0.46915(18) 0.2033(2) 0.0306(7) Uani 1 1 d . .
C6 C 0.5549(2) 0.4479(2) 0.2456(2) 0.0357(8) Uani 1 1 d . .
H6A H 0.593856 0.490446 0.293190 0.043 Uiso 1 1 calc R U
H6B H 0.560316 0.395166 0.275069 0.043 Uiso 1 1 calc R U
C7 C 0.6808(2) 0.5752(2) 0.2116(2) 0.0314(7) Uani 1 1 d . .
C8 C 0.6020(2) 0.5155(2) 0.1466(2) 0.0372(8) Uani 1 1 d . .
H8A H 0.543301 0.543127 0.123040 0.045 Uiso 1 1 calc R U
H8B H 0.612909 0.502203 0.094780 0.045 Uiso 1 1 calc R U
C9 C 0.3888(2) 0.6747(2) 0.0022(2) 0.0323(7) Uani 1 1 d . .
C10 C 0.4725(2) 0.7011(2) -0.0106(2) 0.0374(8) Uani 1 1 d . .
H10A H 0.529399 0.686797 0.043310 0.045 Uiso 1 1 calc R U
H10B H 0.468232 0.669262 -0.063190 0.045 Uiso 1 1 calc R U
C11 C 0.5997(2) 0.8368(2) 0.1301(2) 0.0316(7) Uani 1 1 d . .
C12 C 0.5032(2) 0.8398(2) 0.0502(2) 0.0382(8) Uani 1 1 d . .
H12A H 0.456558 0.827836 0.071292 0.046 Uiso 1 1 calc R U
H12B H 0.496117 0.896330 0.029074 0.046 Uiso 1 1 calc R U
C13 C 0.3350(2) 0.84531(19) 0.1915(2) 0.0317(7) Uani 1 1 d . .
C14 C 0.4040(3) 0.9200(2) 0.2246(2) 0.0385(8) Uani 1 1 d . .
H14A H 0.458472 0.907623 0.216668 0.046 Uiso 1 1 calc R U
H14B H 0.374564 0.965583 0.185538 0.046 Uiso 1 1 calc R U
C15 C 0.5851(2) 0.88149(19) 0.3930(2) 0.0299(7) Uani 1 1 d . .
C16 C 0.4893(2) 0.8935(2) 0.3814(2) 0.0370(8) Uani 1 1 d . .
H16A H 0.453751 0.839360 0.366178 0.044 Uiso 1 1 calc R U
H16B H 0.495854 0.913545 0.440239 0.044 Uiso 1 1 calc R U
N1 N 0.0556(2) 0.94244(17) 0.2958(2) 0.0356(6) Uani 1 1 d . .
C17 C -0.0040(3) 1.0150(2) 0.2695(3) 0.0421(9) Uani 1 1 d . .
H17A H 0.023815 1.056249 0.245022 0.050 Uiso 1 1 calc R U
H17B H -0.000802 1.040086 0.325108 0.050 Uiso 1 1 calc R U
C18 C -0.1059(3) 0.9975(3) 0.2010(3) 0.0509(10) Uani 1 1 d . .
H18A H -0.135113 0.955898 0.223933 0.061 Uiso 1 1 calc R U
H18B H -0.110901 0.975105 0.143647 0.061 Uiso 1 1 calc R U
C19 C -0.1571(3) 1.0755(3) 0.1840(3) 0.0596(12) Uani 1 1 d . .
H19A H -0.152966 1.096656 0.241459 0.072 Uiso 1 1 calc R U
H19B H -0.125646 1.117496 0.163776 0.072 Uiso 1 1 calc R U
C20 C -0.2580(4) 1.0633(4) 0.1143(4) 0.0800(17) Uani 1 1 d . .
H20A H -0.262865 1.041359 0.057431 0.120 Uiso 1 1 calc R U
H20B H -0.286211 1.115896 0.104406 0.120 Uiso 1 1 calc R U
H20C H -0.290711 1.024692 0.135650 0.120 Uiso 1 1 calc R U
C21 C 0.0520(3) 0.9001(2) 0.2130(3) 0.0409(8) Uani 1 1 d . .
H21A H 0.086786 0.850341 0.231983 0.049 Uiso 1 1 calc R U
H21B H -0.013687 0.882034 0.170895 0.049 Uiso 1 1 calc R U
C22 C 0.0907(3) 0.9509(3) 0.1626(3) 0.0480(9) Uani 1 1 d . .
H22A H 0.157288 0.967162 0.202902 0.058 Uiso 1 1 calc R U
H22B H 0.057267 1.001405 0.143930 0.058 Uiso 1 1 calc R U
C23 C 0.0805(3) 0.9034(3) 0.0795(3) 0.0526(10) Uani 1 1 d . .
H23A H 0.013637 0.890325 0.037436 0.063 Uiso 1 1 calc R U
H23B H 0.110190 0.851058 0.097836 0.063 Uiso 1 1 calc R U
C24 C 0.1251(4) 0.9518(3) 0.0313(3) 0.0630(12) Uani 1 1 d . .
H24A H 0.095918 1.003627 0.013234 0.094 Uiso 1 1 calc R U
H24B H 0.116271 0.919892 -0.022398 0.094 Uiso 1 1 calc R U
H24C H 0.191808 0.962975 0.072160 0.094 Uiso 1 1 calc R U
C25 C 0.1545(3) 0.9747(2) 0.3613(3) 0.0402(8) Uani 1 1 d . .
H25A H 0.177937 1.011552 0.329104 0.048 Uiso 1 1 calc R U
H25B H 0.153196 1.007761 0.410504 0.048 Uiso 1 1 calc R U
C26 C 0.2224(3) 0.9096(2) 0.4029(3) 0.0473(9) Uani 1 1 d . .
H26A H 0.198380 0.870730 0.432990 0.057 Uiso 1 1 calc R U
H26B H 0.227890 0.878569 0.354704 0.057 Uiso 1 1 calc R U
C27 C 0.3170(3) 0.9470(3) 0.4708(3) 0.0556(11) Uani 1 1 d . .
H27A H 0.309504 0.986947 0.511406 0.067 Uiso 1 1 calc R U
H27B H 0.345906 0.977010 0.438555 0.067 Uiso 1 1 calc R U
C28 C 0.3813(3) 0.8835(3) 0.5272(3) 0.0615(12) Uani 1 1 d . .
H28A H 0.356420 0.857821 0.564530 0.092 Uiso 1 1 calc R U
H28B H 0.443252 0.910199 0.566322 0.092 Uiso 1 1 calc R U
H28C H 0.385600 0.841675 0.487254 0.092 Uiso 1 1 calc R U
C29 C 0.0192(3) 0.8784(2) 0.3389(3) 0.0431(9) Uani 1 1 d . .
H29A H -0.045448 0.859492 0.294614 0.052 Uiso 1 1 calc R U
H29B H 0.057258 0.830698 0.351777 0.052 Uiso 1 1 calc R U
C30 C 0.0200(3) 0.9073(3) 0.4246(3) 0.0597(12) Uani 1 1 d . .
H30A H -0.032815 0.941470 0.410155 0.072 Uiso 1 1 calc R U
H30B H 0.078429 0.941198 0.462585 0.072 Uiso 1 1 calc R U
C31 C 0.0123(4) 0.8338(4) 0.4764(3) 0.086(2) Uani 1 1 d . .
H31A H -0.049213 0.803933 0.439589 0.103 Uiso 1 1 calc R U
H31B H 0.060195 0.796471 0.482191 0.103 Uiso 1 1 calc R U
C32 C 0.0223(5) 0.8505(4) 0.5610(4) 0.098(2) Uani 1 1 d . .
H32A H 0.082566 0.880682 0.598434 0.147 Uiso 1 1 calc R U
H32B H 0.019116 0.798993 0.588742 0.147 Uiso 1 1 calc R U
H32C H -0.027798 0.883602 0.556263 0.147 Uiso 1 1 calc R U
N2 N -0.0035(2) 0.5417(2) 0.7304(2) 0.0450(8) Uani 1 1 d . .
C33 C -0.0635(3) 0.6148(3) 0.6956(4) 0.0646(12) Uani 1 1 d . U
H33A H -0.065667 0.628540 0.637471 0.078 Uiso 1 1 calc R U
H33B H -0.127700 0.595824 0.681997 0.078 Uiso 1 1 calc R U
C34 C -0.0379(4) 0.6937(4) 0.7532(5) 0.0874(14) Uani 1 1 d . U
H34A H 0.027330 0.691679 0.800968 0.105 Uiso 1 1 calc R U
H34B H -0.038460 0.738891 0.714539 0.105 Uiso 1 1 calc R U
C35 C -0.0879(5) 0.7149(4) 0.7940(5) 0.0941(15) Uani 1 1 d . U
H35A H -0.077414 0.674594 0.840493 0.113 Uiso 1 1 calc R U
H35B H -0.154146 0.705943 0.748071 0.113 Uiso 1 1 calc R U
C36 C -0.0772(4) 0.7955(3) 0.8376(3) 0.0599(11) Uani 1 1 d . U
H36A H -0.010870 0.811931 0.875006 0.090 Uiso 1 1 calc R U
H36B H -0.107901 0.793248 0.875708 0.090 Uiso 1 1 calc R U
H36C H -0.105642 0.835503 0.791392 0.090 Uiso 1 1 calc R U
C37 C -0.0337(3) 0.4792(2) 0.6525(3) 0.0446(8) Uani 1 1 d . U
H37A H -0.023840 0.504964 0.604417 0.053 Uiso 1 1 calc R U
H37B H 0.007347 0.433429 0.673815 0.053 Uiso 1 1 calc R U
C38 C -0.1336(3) 0.4440(3) 0.6114(3) 0.0488(9) Uani 1 1 d . U
H38A H -0.146341 0.422187 0.659454 0.059 Uiso 1 1 calc R U
H38B H -0.175859 0.487872 0.582827 0.059 Uiso 1 1 calc R U
C39 C -0.1520(4) 0.3770(3) 0.5421(3) 0.0675(11) Uani 1 1 d . U
H39A H -0.110266 0.332999 0.571457 0.081 Uiso 1 1 calc R U
H39B H -0.136953 0.398867 0.495491 0.081 Uiso 1 1 calc R U
C40 C -0.2517(4) 0.3410(4) 0.4969(4) 0.0804(15) Uani 1 1 d . U
H40A H -0.267020 0.318951 0.542628 0.121 Uiso 1 1 calc R U
H40B H -0.259406 0.296887 0.453190 0.121 Uiso 1 1 calc R U
H40C H -0.293289 0.383721 0.465547 0.121 Uiso 1 1 calc R U
C41 C 0.0982(3) 0.5699(3) 0.7652(3) 0.0614(11) Uani 1 1 d . U
H41A H 0.117613 0.607375 0.818929 0.074 Uiso 1 1 calc R U
H41B H 0.135062 0.521468 0.785624 0.074 Uiso 1 1 calc R U
C42 C 0.1233(4) 0.6124(4) 0.7005(4) 0.0802(13) Uani 1 1 d . U
H42A H 0.114977 0.572646 0.651717 0.096 Uiso 1 1 calc R U
H42B H 0.080585 0.656089 0.672519 0.096 Uiso 1 1 calc R U
C43 C 0.2192(4) 0.6484(4) 0.7447(6) 0.1049(17) Uani 1 1 d D U
H43A H 0.252599 0.622768 0.803316 0.126 Uiso 1 1 calc R U
H43B H 0.248426 0.632344 0.707265 0.126 Uiso 1 1 calc R U
C44 C 0.2356(6) 0.7340(4) 0.7614(7) 0.165(3) Uani 1 1 d D U
H44A H 0.176084 0.759170 0.735613 0.248 Uiso 1 1 calc R U
H44B H 0.272868 0.755591 0.733519 0.248 Uiso 1 1 calc R U
H44C H 0.269396 0.746593 0.826717 0.248 Uiso 1 1 calc R U
C45 C -0.0154(3) 0.5081(3) 0.8078(3) 0.0606(10) Uani 1 1 d . U
H45A H 0.016438 0.547664 0.860439 0.073 Uiso 1 1 calc R U
H45B H -0.082537 0.504348 0.790475 0.073 Uiso 1 1 calc R U
C46 C 0.0208(3) 0.4264(4) 0.8362(3) 0.0682(11) Uani 1 1 d . U
H46A H 0.084323 0.425839 0.842843 0.082 Uiso 1 1 calc R U
H46B H -0.019677 0.383673 0.789677 0.082 Uiso 1 1 calc R U
C47 C 0.0228(4) 0.4085(4) 0.9268(4) 0.0847(14) Uani 1 1 d . U
H47A H 0.066143 0.449598 0.973858 0.102 Uiso 1 1 calc R U
H47B H -0.040027 0.412941 0.920910 0.102 Uiso 1 1 calc R U
C48 C 0.0533(5) 0.3242(5) 0.9550(5) 0.115(2) Uani 1 1 d . U
H48A H 0.010400 0.283485 0.908456 0.173 Uiso 1 1 calc R U
H48B H 0.053134 0.313920 1.012279 0.173 Uiso 1 1 calc R U
H48C H 0.116281 0.320309 0.962661 0.173 Uiso 1 1 calc R U
N3 N 0.5250(6) 0.2419(4) 0.2598(6) 0.155(3) Uani 1 1 d D .
C49 C 0.5403(5) 0.1753(4) 0.2349(5) 0.0956(18) Uani 1 1 d D U
C50 C 0.5554(5) 0.0967(3) 0.2107(5) 0.0994(19) Uani 1 1 d D U
H50A H 0.556665 0.057921 0.255094 0.149 Uiso 1 1 calc R U
H50B H 0.614941 0.098833 0.209565 0.149 Uiso 1 1 calc R U
H50C H 0.504946 0.078776 0.150777 0.149 Uiso 1 1 calc R U
N4 N 0.2941(6) 0.0843(4) 0.2656(7) 0.172(3) Uani 1 1 d D U
C51 C 0.3205(5) 0.1574(4) 0.2879(6) 0.111(2) Uani 1 1 d D U
C52 C 0.3461(5) 0.2415(4) 0.3062(5) 0.105(2) Uani 1 1 d D U
H52A H 0.406527 0.253427 0.307915 0.158 Uiso 1 1 calc R U
H52B H 0.350721 0.257619 0.364697 0.158 Uiso 1 1 calc R U
H52C H 0.299095 0.272112 0.258714 0.158 Uiso 1 1 calc R U
N5 N 0.6774(6) 0.7233(5) 0.9453(6) 0.155(3) Uani 1 1 d D U
C53 C 0.7000(8) 0.7991(6) 0.9524(8) 0.167(3) Uani 1 1 d D U
C54 C 0.6877(10) 0.8840(5) 0.9520(9) 0.204(4) Uani 1 1 d D U
H54A H 0.683664 0.905884 0.896326 0.307 Uiso 1 1 calc R U
H54B H 0.740786 0.912146 1.004309 0.307 Uiso 1 1 calc R U
H54C H 0.630290 0.892644 0.954926 0.307 Uiso 1 1 calc R U

loop_
_atom_site_aniso_label
_atom_site_aniso_U_11
_atom_site_aniso_U_22
_atom_site_aniso_U_33
_atom_site_aniso_U_23
_atom_site_aniso_U_13
_atom_site_aniso_U_12
V1 0.0277(3) 0.0323(3) 0.0309(3) -0.0071(2) 0.0106(2) -0.0037(2)
V2 0.0255(3) 0.0334(3) 0.0308(3) 0.0027(2) 0.0083(2) 0.0020(2)
V3 0.0254(3) 0.0260(3) 0.0355(3) -0.0001(2) 0.0142(2) 0.0010(2)
V4 0.0277(3) 0.0233(3) 0.0382(3) 0.0002(2) 0.0160(2) -0.0025(2)
V5 0.0323(3) 0.0304(3) 0.0243(3) -0.0018(2) 0.0117(2) -0.0068(2)
V6 0.0309(3) 0.0269(3) 0.0292(3) 0.0008(2) 0.0129(2) -0.0066(2)
V7 0.0281(3) 0.0374(3) 0.0283(3) -0.0004(2) 0.0144(2) -0.0037(2)
V8 0.0265(3) 0.0311(3) 0.0324(3) 0.0038(2) 0.0113(2) 0.0011(2)
Cl1 0.0262(4) 0.0278(4) 0.0294(4) -0.0013(3) 0.0121(3) -0.0009(3)
Cl2 0.0281(4) 0.0277(4) 0.0272(4) -0.0006(3) 0.0125(3) -0.0029(3)
O1 0.0323(12) 0.0281(11) 0.0325(12) 0.0002(9) 0.0145(10) 0.0018(9)
O2 0.0319(12) 0.0256(11) 0.0327(12) 0.0030(9) 0.0152(10) -0.0004(9)
O3 0.0342(12) 0.0367(13) 0.0331(12) 0.0090(10) 0.0168(10) 0.0030(10)
O4 0.0363(12) 0.0306(12) 0.0311(12) 0.0011(10) 0.0171(10) -0.0032(10)
O5 0.0346(12) 0.0284(11) 0.0373(13) 0.0055(10) 0.0178(11) 0.0016(10)
O6 0.0310(12) 0.0315(12) 0.0358(13) -0.0065(10) 0.0147(10) -0.0001(9)
O7 0.0329(12) 0.0288(12) 0.0401(13) 0.0013(10) 0.0187(11) 0.0025(9)
O8 0.0397(13) 0.0288(12) 0.0515(15) -0.0076(11) 0.0264(12) 0.0007(10)
O9 0.0378(13) 0.0345(12) 0.0341(12) -0.0054(10) 0.0193(11) -0.0030(10)
O10 0.0338(12) 0.0304(12) 0.0385(14) -0.0020(10) 0.0157(11) 0.0013(10)
O11 0.0347(13) 0.0374(13) 0.0329(12) -0.0055(10) 0.0159(10) -0.0018(10)
O12 0.0320(12) 0.0386(13) 0.0317(12) 0.0027(10) 0.0137(10) 0.0020(10)
O13 0.0432(14) 0.0438(14) 0.0273(12) -0.0014(10) 0.0130(11) -0.0075(11)
O14 0.0361(13) 0.0318(12) 0.0277(12) 0.0007(10) 0.0118(10) -0.0020(10)
O15 0.0332(12) 0.0366(13) 0.0280(12) 0.0016(10) 0.0130(10) -0.0027(10)
O16 0.0320(12) 0.0306(12) 0.0349(13) 0.0039(10) 0.0124(10) 0.0000(9)
O17 0.0339(12) 0.0254(11) 0.0405(13) 0.0006(10) 0.0174(11) 0.0009(9)
O18 0.0416(14) 0.0277(12) 0.0482(15) -0.0053(11) 0.0171(12) 0.0019(10)
O19 0.0392(13) 0.0294(12) 0.0312(12) -0.0005(10) 0.0178(10) -0.0018(10)
O20 0.0348(12) 0.0273(11) 0.0325(12) -0.0009(9) 0.0153(10) -0.0024(9)
O21 0.0383(14) 0.0432(14) 0.0402(14) -0.0146(11) 0.0144(11) -0.0057(11)
O22 0.0344(13) 0.0485(15) 0.0378(14) 0.0087(12) 0.0084(11) 0.0052(11)
O23 0.0348(13) 0.0344(13) 0.0494(15) 0.0007(11) 0.0227(12) 0.0052(10)
O24 0.0410(14) 0.0299(12) 0.0554(16) 0.0038(11) 0.0261(12) -0.0033(10)
O25 0.0291(12) 0.0380(13) 0.0324(12) -0.0046(10) 0.0092(10) -0.0050(10)
O26 0.0257(11) 0.0322(12) 0.0364(13) 0.0018(10) 0.0101(10) 0.0004(9)
O27 0.0264(11) 0.0302(12) 0.0385(13) -0.0004(10) 0.0163(10) -0.0015(9)
O28 0.0292(12) 0.0291(12) 0.0408(13) -0.0050(10) 0.0150(10) -0.0040(9)
O29 0.0504(15) 0.0417(14) 0.0275(12) -0.0025(10) 0.0146(11) -0.0073(12)
O30 0.0457(14) 0.0310(12) 0.0408(14) 0.0005(10) 0.0181(12) -0.0108(11)
O31 0.0420(14) 0.0550(16) 0.0409(14) -0.0004(12) 0.0261(12) -0.0018(12)
O32 0.0361(13) 0.0447(14) 0.0438(14) 0.0087(12) 0.0160(12) 0.0086(11)
O33 0.0317(12) 0.0322(12) 0.0284(12) -0.0015(9) 0.0113(10) -0.0072(9)
O34 0.0291(12) 0.0374(12) 0.0282(12) 0.0023(10) 0.0128(10) -0.0065(10)
O35 0.0285(12) 0.0390(13) 0.0352(13) 0.0008(10) 0.0154(10) -0.0011(10)
O36 0.0281(12) 0.0370(13) 0.0305(12) 0.0038(10) 0.0097(10) -0.0035(10)
C1 0.0290(16) 0.0315(17) 0.0297(16) 0.0049(13) 0.0179(14) 0.0004(13)
C2 0.0325(17) 0.0316(17) 0.0352(18) 0.0003(14) 0.0143(15) 0.0004(14)
C3 0.0289(16) 0.0318(17) 0.0233(15) 0.0074(13) 0.0087(13) 0.0023(13)
C4 0.0355(18) 0.0293(16) 0.0369(18) 0.0062(14) 0.0193(15) 0.0012(14)
C5 0.0307(17) 0.0179(14) 0.041(2) -0.0049(13) 0.0155(15) -0.0023(12)
C6 0.0330(18) 0.0313(17) 0.044(2) -0.0002(15) 0.0190(16) 0.0041(14)
C7 0.0316(17) 0.0299(17) 0.0389(19) -0.0071(14) 0.0221(15) 0.0015(13)
C8 0.0367(19) 0.0370(18) 0.0398(19) -0.0090(15) 0.0204(16) -0.0025(15)
C9 0.0319(17) 0.0392(19) 0.0187(15) -0.0043(13) 0.0071(13) -0.0059(14)
C10 0.0365(19) 0.042(2) 0.0323(18) -0.0061(15) 0.0164(15) -0.0047(15)
C11 0.0345(17) 0.0327(17) 0.0269(16) 0.0045(14) 0.0146(14) -0.0067(14)
C12 0.0373(19) 0.0373(19) 0.0317(18) 0.0014(15) 0.0096(15) -0.0008(15)
C13 0.0282(16) 0.0249(15) 0.0386(19) 0.0040(14) 0.0123(14) 0.0078(13)
C14 0.0387(19) 0.0283(17) 0.043(2) 0.0063(15) 0.0143(16) -0.0013(14)
C15 0.0360(17) 0.0218(15) 0.0298(17) -0.0099(13) 0.0152(14) -0.0074(13)
C16 0.0361(18) 0.0357(18) 0.0393(19) -0.0058(15) 0.0189(16) -0.0036(15)
N1 0.0371(16) 0.0259(14) 0.0453(17) 0.0023(12) 0.0210(14) -0.0013(12)
C17 0.055(2) 0.0307(18) 0.055(2) 0.0090(16) 0.037(2) 0.0099(16)
C18 0.050(2) 0.047(2) 0.066(3) 0.023(2) 0.033(2) 0.0115(18)
C19 0.066(3) 0.064(3) 0.068(3) 0.028(2) 0.044(2) 0.027(2)
C20 0.065(3) 0.102(4) 0.091(4) 0.048(3) 0.046(3) 0.036(3)
C21 0.042(2) 0.0306(18) 0.046(2) -0.0035(15) 0.0179(17) 0.0026(15)
C22 0.052(2) 0.046(2) 0.051(2) -0.0017(18) 0.028(2) 0.0030(18)
C23 0.059(3) 0.048(2) 0.054(2) -0.0005(19) 0.028(2) 0.018(2)
C24 0.074(3) 0.071(3) 0.059(3) 0.012(2) 0.041(3) 0.026(3)
C25 0.044(2) 0.0283(17) 0.052(2) -0.0106(16) 0.0272(18) -0.0086(15)
C26 0.040(2) 0.037(2) 0.056(2) -0.0146(18) 0.0163(18) -0.0042(16)
C27 0.044(2) 0.049(2) 0.062(3) -0.020(2) 0.017(2) -0.0119(19)
C28 0.049(2) 0.079(3) 0.047(2) -0.002(2) 0.017(2) -0.008(2)
C29 0.038(2) 0.0338(18) 0.051(2) 0.0096(16) 0.0169(17) -0.0069(15)
C30 0.052(3) 0.071(3) 0.050(2) 0.009(2) 0.021(2) -0.018(2)
C31 0.080(4) 0.105(4) 0.043(3) 0.020(3) 0.010(2) -0.047(3)
C32 0.097(5) 0.105(5) 0.076(4) -0.006(4) 0.033(4) -0.028(4)
N2 0.0318(16) 0.063(2) 0.0370(17) -0.0023(15) 0.0142(13) -0.0014(15)
C33 0.042(2) 0.064(2) 0.079(3) -0.019(2) 0.0222(19) 0.0035(18)
C34 0.066(2) 0.082(2) 0.104(3) -0.032(2) 0.034(2) 0.000(2)
C35 0.094(3) 0.085(3) 0.106(3) -0.031(2) 0.051(2) -0.007(2)
C36 0.066(3) 0.047(2) 0.066(3) 0.0017(19) 0.030(2) 0.003(2)
C37 0.0502(18) 0.0487(19) 0.0394(18) 0.0050(15) 0.0244(15) 0.0066(15)
C38 0.0546(18) 0.0503(18) 0.0409(17) 0.0008(15) 0.0222(15) 0.0019(15)
C39 0.079(2) 0.064(2) 0.063(2) -0.0115(18) 0.0393(19) -0.0101(19)
C40 0.095(3) 0.078(3) 0.063(3) -0.020(2) 0.038(3) -0.030(3)
C41 0.0424(19) 0.068(2) 0.073(2) 0.015(2) 0.0260(18) 0.0054(17)
C42 0.062(2) 0.079(2) 0.102(3) 0.030(2) 0.040(2) 0.0010(19)
C43 0.069(2) 0.098(3) 0.138(3) 0.038(3) 0.041(2) -0.005(2)
C44 0.112(5) 0.114(4) 0.172(6) 0.008(5) -0.011(4) -0.020(4)
C45 0.048(2) 0.090(2) 0.0419(19) -0.0034(18) 0.0217(16) -0.0132(19)
C46 0.054(2) 0.093(2) 0.0495(19) 0.0096(18) 0.0204(17) -0.0220(19)
C47 0.070(2) 0.114(3) 0.059(2) 0.018(2) 0.0240(19) -0.024(2)
C48 0.094(4) 0.148(4) 0.091(4) 0.053(4) 0.034(3) -0.007(4)
N3 0.175(8) 0.080(4) 0.175(8) 0.012(5) 0.052(6) 0.007(5)
C49 0.102(3) 0.077(3) 0.104(4) 0.016(3) 0.046(3) 0.011(3)
C50 0.120(4) 0.070(3) 0.120(4) 0.021(3) 0.065(4) 0.017(3)
N4 0.136(5) 0.122(4) 0.221(6) -0.017(5) 0.054(5) 0.019(4)
C51 0.096(3) 0.109(3) 0.133(4) 0.002(3) 0.056(3) 0.017(3)
C52 0.091(4) 0.122(4) 0.103(4) -0.039(4) 0.050(3) -0.010(3)
N5 0.169(5) 0.157(4) 0.147(5) 0.010(5) 0.082(4) 0.001(5)
C53 0.186(5) 0.163(4) 0.155(4) 0.015(4) 0.086(4) -0.005(4)
C54 0.227(7) 0.168(5) 0.186(7) 0.023(6) 0.074(6) -0.026(6)

loop_
_atom_type_symbol
_atom_type_description
_atom_type_scat_dispersion_real
_atom_type_scat_dispersion_imag
_atom_type_scat_source
C C 0.0033 0.0016 'International Tables Vol C Tables 4.2.6.8 and 6.1.1.4'
H H 0.0000 0.0000 'International Tables Vol C Tables 4.2.6.8 and 6.1.1.4'
Cl Cl 0.1484 0.1585 'International Tables Vol C Tables 4.2.6.8 and 6.1.1.4'
N N 0.0061 0.0033 'International Tables Vol C Tables 4.2.6.8 and 6.1.1.4'
O O 0.0106 0.0060 'International Tables Vol C Tables 4.2.6.8 and 6.1.1.4'
V V 0.3005 0.5294 'International Tables Vol C Tables 4.2.6.8 and 6.1.1.4'

loop_
_geom_angle_atom_site_label_1
_geom_angle_atom_site_label_2
_geom_angle_atom_site_label_3
_geom_angle
O21 V1 O25 103.38(13)
O21 V1 O28 102.40(12)
O25 V1 O28 98.20(11)
O21 V1 O11 99.11(12)
O25 V1 O11 91.58(11)
O28 V1 O11 153.53(10)
O21 V1 O6 96.21(12)
O25 V1 O6 159.49(10)
O28 V1 O6 83.27(10)
O11 V1 O6 79.23(10)
O22 V2 O26 104.02(13)
O22 V2 O25 100.90(12)
O26 V2 O25 97.45(11)
O22 V2 O16 100.34(12)
O26 V2 O16 91.55(10)
O25 V2 O16 154.13(10)
O22 V2 O12 97.03(12)
O26 V2 O12 158.10(10)
O25 V2 O12 84.25(10)
O16 V2 O12 78.65(10)
O23 V3 O27 102.77(12)
O23 V3 O26 102.57(12)
O27 V3 O26 98.07(11)
O23 V3 O1 99.85(11)
O27 V3 O1 91.90(10)
O26 V3 O1 152.72(10)
O23 V3 O17 96.41(11)
O27 V3 O17 159.79(10)
O26 V3 O17 83.75(10)
O1 V3 O17 78.46(9)
O24 V4 O28 104.24(12)
O24 V4 O27 100.65(12)
O28 V4 O27 97.33(11)
O24 V4 O7 100.89(11)
O28 V4 O7 92.15(10)
O27 V4 O7 153.50(10)
O24 V4 O2 96.62(12)
O28 V4 O2 158.63(10)
O27 V4 O2 83.10(9)
O7 V4 O2 79.25(9)
O29 V5 O33 102.62(12)
O29 V5 O36 102.15(12)
O33 V5 O36 98.61(11)
O29 V5 O19 99.87(12)
O33 V5 O19 91.28(10)
O36 V5 O19 153.19(10)
O29 V5 O4 96.45(11)
O33 V5 O4 159.84(10)
O36 V5 O4 83.55(10)
O19 V5 O4 78.94(9)
O30 V6 O34 103.77(13)
O30 V6 O33 100.71(12)
O34 V6 O33 97.28(11)
O30 V6 O14 100.66(12)
O34 V6 O14 91.89(10)
O33 V6 O14 153.98(10)
O30 V6 O20 98.21(12)
O34 V6 O20 157.30(10)
O33 V6 O20 83.99(10)
O14 V6 O20 78.42(10)
O31 V7 O35 103.40(13)
O31 V7 O34 100.82(12)
O35 V7 O34 97.54(11)
O31 V7 O9 101.09(12)
O35 V7 O9 91.65(11)
O34 V7 O9 153.53(10)
O31 V7 O15 97.26(12)
O35 V7 O15 158.56(10)
O34 V7 O15 83.99(10)
O9 V7 O15 78.68(10)
O32 V8 O36 103.51(13)
O32 V8 O35 101.76(12)
O36 V8 O35 97.75(11)
O32 V8 O5 99.84(12)
O36 V8 O5 90.96(10)
O35 V8 O5 154.06(10)
O32 V8 O10 97.16(12)
O36 V8 O10 158.51(10)
O35 V8 O10 83.52(10)
O5 V8 O10 79.68(10)
C1 O1 V3 127.8(2)
C1 O2 V4 133.5(2)
C2 O3 C4 116.3(2)
C3 O4 V5 133.4(2)
C3 O5 V8 128.5(2)
C5 O6 V1 133.6(2)
C5 O7 V4 127.3(2)
C8 O8 C6 115.8(3)
C7 O9 V7 127.9(2)
C7 O10 V8 132.6(2)
C9 O11 V1 128.5(2)
C9 O12 V2 133.7(2)
C12 O13 C10 116.2(3)
C11 O14 V6 128.3(2)
C11 O15 V7 133.5(2)
C13 O16 V2 128.5(2)
C13 O17 V3 132.1(2)
C16 O18 C14 116.0(3)
C15 O19 V5 128.5(2)
C15 O20 V6 133.1(2)
V1 O25 V2 127.44(13)
V2 O26 V3 127.83(13)
V3 O27 V4 128.63(12)
V4 O28 V1 127.17(12)
V5 O33 V6 128.12(12)
V6 O34 V7 128.14(12)
V7 O35 V8 127.97(13)
V8 O36 V5 127.52(13)
O2 C1 O1 126.9(3)
O2 C1 C2 119.9(3)
O1 C1 C2 113.2(3)
O3 C2 C1 116.1(3)
O3 C2 H2A 108.3
C1 C2 H2A 108.3
O3 C2 H2B 108.3
C1 C2 H2B 108.3
H2A C2 H2B 107.4
O4 C3 O5 126.2(3)
O4 C3 C4 119.3(3)
O5 C3 C4 114.4(3)
O3 C4 C3 115.7(3)
O3 C4 H4A 108.4
C3 C4 H4A 108.4
O3 C4 H4B 108.4
C3 C4 H4B 108.4
H4A C4 H4B 107.4
O6 C5 O7 126.8(3)
O6 C5 C6 119.7(3)
O7 C5 C6 113.4(3)
O8 C6 C5 113.8(3)
O8 C6 H6A 108.8
C5 C6 H6A 108.8
O8 C6 H6B 108.8
C5 C6 H6B 108.8
H6A C6 H6B 107.7
O10 C7 O9 127.1(3)
O10 C7 C8 120.2(3)
O9 C7 C8 112.7(3)
O8 C8 C7 115.6(3)
O8 C8 H8A 108.4
C7 C8 H8A 108.4
O8 C8 H8B 108.4
C7 C8 H8B 108.4
H8A C8 H8B 107.4
O12 C9 O11 126.1(3)
O12 C9 C10 120.6(3)
O11 C9 C10 113.2(3)
O13 C10 C9 115.4(3)
O13 C10 H10A 108.4
C9 C10 H10A 108.4
O13 C10 H10B 108.4
C9 C10 H10B 108.4
H10A C10 H10B 107.5
O15 C11 O14 126.5(3)
O15 C11 C12 120.4(3)
O14 C11 C12 113.1(3)
O13 C12 C11 115.6(3)
O13 C12 H12A 108.4
C11 C12 H12A 108.4
O13 C12 H12B 108.4
C11 C12 H12B 108.4
H12A C12 H12B 107.4
O17 C13 O16 127.0(3)
O17 C13 C14 119.9(3)
O16 C13 C14 113.1(3)
O18 C14 C13 116.1(3)
O18 C14 H14A 108.3
C13 C14 H14A 108.3
O18 C14 H14B 108.3
C13 C14 H14B 108.3
H14A C14 H14B 107.4
O20 C15 O19 126.6(3)
O20 C15 C16 120.2(3)
O19 C15 C16 113.2(3)
O18 C16 C15 116.5(3)
O18 C16 H16A 108.2
C15 C16 H16A 108.2
O18 C16 H16B 108.2
C15 C16 H16B 108.2
H16A C16 H16B 107.3
C21 N1 C17 110.7(3)
C21 N1 C25 110.7(3)
C17 N1 C25 107.5(3)
C21 N1 C29 106.4(3)
C17 N1 C29 110.7(3)
C25 N1 C29 110.9(3)
N1 C17 C18 116.6(3)
N1 C17 H17A 108.1
C18 C17 H17A 108.1
N1 C17 H17B 108.1
C18 C17 H17B 108.1
H17A C17 H17B 107.3
C17 C18 C19 110.5(4)
C17 C18 H18A 109.6
C19 C18 H18A 109.6
C17 C18 H18B 109.6
C19 C18 H18B 109.6
H18A C18 H18B 108.1
C20 C19 C18 113.4(5)
C20 C19 H19A 108.9
C18 C19 H19A 108.9
C20 C19 H19B 108.9
C18 C19 H19B 108.9
H19A C19 H19B 107.7
C19 C20 H20A 109.5
C19 C20 H20B 109.5
H20A C20 H20B 109.5
C19 C20 H20C 109.5
H20A C20 H20C 109.5
H20B C20 H20C 109.5
C22 C21 N1 115.5(3)
C22 C21 H21A 108.4
N1 C21 H21A 108.4
C22 C21 H21B 108.4
N1 C21 H21B 108.4
H21A C21 H21B 107.5
C21 C22 C23 110.9(3)
C21 C22 H22A 109.5
C23 C22 H22A 109.5
C21 C22 H22B 109.5
C23 C22 H22B 109.5
H22A C22 H22B 108.0
C22 C23 C24 111.6(4)
C22 C23 H23A 109.3
C24 C23 H23A 109.3
C22 C23 H23B 109.3
C24 C23 H23B 109.3
H23A C23 H23B 108.0
C23 C24 H24A 109.5
C23 C24 H24B 109.5
H24A C24 H24B 109.5
C23 C24 H24C 109.5
H24A C24 H24C 109.5
H24B C24 H24C 109.5
C26 C25 N1 115.0(3)
C26 C25 H25A 108.5
N1 C25 H25A 108.5
C26 C25 H25B 108.5
N1 C25 H25B 108.5
H25A C25 H25B 107.5
C27 C26 C25 111.2(3)
C27 C26 H26A 109.4
C25 C26 H26A 109.4
C27 C26 H26B 109.4
C25 C26 H26B 109.4
H26A C26 H26B 108.0
C26 C27 C28 112.7(4)
C26 C27 H27A 109.1
C28 C27 H27A 109.1
C26 C27 H27B 109.1
C28 C27 H27B 109.1
H27A C27 H27B 107.8
C27 C28 H28A 109.5
C27 C28 H28B 109.5
H28A C28 H28B 109.5
C27 C28 H28C 109.5
H28A C28 H28C 109.5
H28B C28 H28C 109.5
C30 C29 N1 115.1(3)
C30 C29 H29A 108.5
N1 C29 H29A 108.5
C30 C29 H29B 108.5
N1 C29 H29B 108.5
H29A C29 H29B 107.5
C29 C30 C31 110.0(4)
C29 C30 H30A 109.7
C31 C30 H30A 109.7
C29 C30 H30B 109.7
C31 C30 H30B 109.7
H30A C30 H30B 108.2
C32 C31 C30 116.7(6)
C32 C31 H31A 108.1
C30 C31 H31A 108.1
C32 C31 H31B 108.1
C30 C31 H31B 108.1
H31A C31 H31B 107.3
C31 C32 H32A 109.5
C31 C32 H32B 109.5
H32A C32 H32B 109.5
C31 C32 H32C 109.5
H32A C32 H32C 109.5
H32B C32 H32C 109.5
C45 N2 C37 112.5(3)
C45 N2 C41 108.3(3)
C37 N2 C41 109.6(3)
C45 N2 C33 108.4(4)
C37 N2 C33 108.2(3)
C41 N2 C33 109.8(3)
C34 C33 N2 120.2(4)
C34 C33 H33A 107.3
N2 C33 H33A 107.3
C34 C33 H33B 107.3
N2 C33 H33B 107.3
H33A C33 H33B 106.9
C35 C34 C33 120.7(6)
C35 C34 H34A 107.2
C33 C34 H34A 107.2
C35 C34 H34B 107.2
C33 C34 H34B 107.2
H34A C34 H34B 106.8
C34 C35 C36 123.5(6)
C34 C35 H35A 106.4
C36 C35 H35A 106.4
C34 C35 H35B 106.4
C36 C35 H35B 106.4
H35A C35 H35B 106.5
C35 C36 H36A 109.5
C35 C36 H36B 109.5
H36A C36 H36B 109.5
C35 C36 H36C 109.5
H36A C36 H36C 109.5
H36B C36 H36C 109.5
C38 C37 N2 115.8(3)
C38 C37 H37A 108.3
N2 C37 H37A 108.3
C38 C37 H37B 108.3
N2 C37 H37B 108.3
H37A C37 H37B 107.4
C39 C38 C37 110.7(4)
C39 C38 H38A 109.5
C37 C38 H38A 109.5
C39 C38 H38B 109.5
C37 C38 H38B 109.5
H38A C38 H38B 108.1
C38 C39 C40 113.0(4)
C38 C39 H39A 109.0
C40 C39 H39A 109.0
C38 C39 H39B 109.0
C40 C39 H39B 109.0
H39A C39 H39B 107.8
C39 C40 H40A 109.5
C39 C40 H40B 109.5
H40A C40 H40B 109.5
C39 C40 H40C 109.5
H40A C40 H40C 109.5
H40B C40 H40C 109.5
C42 C41 N2 116.7(4)
C42 C41 H41A 108.1
N2 C41 H41A 108.1
C42 C41 H41B 108.1
N2 C41 H41B 108.1
H41A C41 H41B 107.3
C43 C42 C41 112.2(5)
C43 C42 H42A 109.2
C41 C42 H42A 109.2
C43 C42 H42B 109.2
C41 C42 H42B 109.2
H42A C42 H42B 107.9
C44 C43 C42 119.0(7)
C44 C43 H43A 107.6
C42 C43 H43A 107.6
C44 C43 H43B 107.6
C42 C43 H43B 107.6
H43A C43 H43B 107.0
C43 C44 H44A 109.5
C43 C44 H44B 109.5
H44A C44 H44B 109.5
C43 C44 H44C 109.5
H44A C44 H44C 109.5
H44B C44 H44C 109.5
C46 C45 N2 115.3(4)
C46 C45 H45A 108.4
N2 C45 H45A 108.4
C46 C45 H45B 108.4
N2 C45 H45B 108.4
H45A C45 H45B 107.5
C45 C46 C47 109.3(5)
C45 C46 H46A 109.8
C47 C46 H46A 109.8
C45 C46 H46B 109.8
C47 C46 H46B 109.8
H46A C46 H46B 108.3
C48 C47 C46 111.0(6)
C48 C47 H47A 109.4
C46 C47 H47A 109.4
C48 C47 H47B 109.4
C46 C47 H47B 109.4
H47A C47 H47B 108.0
C47 C48 H48A 109.5
C47 C48 H48B 109.5
H48A C48 H48B 109.5
C47 C48 H48C 109.5
H48A C48 H48C 109.5
H48B C48 H48C 109.5
N3 C49 C50 175.7(8)
C49 C50 H50A 109.5
C49 C50 H50B 109.5
H50A C50 H50B 109.5
C49 C50 H50C 109.5
H50A C50 H50C 109.5
H50B C50 H50C 109.5
N4 C51 C52 175.6(10)
C51 C52 H52A 109.5
C51 C52 H52B 109.5
H52A C52 H52B 109.5
C51 C52 H52C 109.5
H52A C52 H52C 109.5
H52B C52 H52C 109.5
N5 C53 C54 157.2(12)
C53 C54 H54A 109.5
C53 C54 H54B 109.5
H54A C54 H54B 109.5
C53 C54 H54C 109.5
H54A C54 H54C 109.5
H54B C54 H54C 109.5

loop_
_geom_bond_atom_site_label_1
_geom_bond_atom_site_label_2
_geom_bond_distance
V1 O21 1.585(2)
V1 O25 1.729(2)
V1 O28 1.907(2)
V1 O11 1.991(2)
V1 O6 2.049(2)
V2 O22 1.584(2)
V2 O26 1.735(2)
V2 O25 1.903(2)
V2 O16 1.983(2)
V2 O12 2.045(2)
V3 O23 1.591(2)
V3 O27 1.729(2)
V3 O26 1.887(2)
V3 O1 1.983(2)
V3 O17 2.061(2)
V4 O24 1.592(2)
V4 O28 1.735(2)
V4 O27 1.901(2)
V4 O7 1.978(2)
V4 O2 2.056(2)
V5 O29 1.588(2)
V5 O33 1.739(2)
V5 O36 1.896(2)
V5 O19 1.986(2)
V5 O4 2.047(2)
V6 O30 1.585(2)
V6 O34 1.734(2)
V6 O33 1.890(2)
V6 O14 1.981(2)
V6 O20 2.052(2)
V7 O31 1.586(2)
V7 O35 1.737(2)
V7 O34 1.901(2)
V7 O9 1.976(2)
V7 O15 2.059(2)
V8 O32 1.588(2)
V8 O36 1.743(2)
V8 O35 1.895(2)
V8 O5 1.998(2)
V8 O10 2.053(2)
O1 C1 1.274(4)
O2 C1 1.244(4)
O3 C2 1.409(4)
O3 C4 1.422(4)
O4 C3 1.253(4)
O5 C3 1.269(4)
O6 C5 1.245(4)
O7 C5 1.279(4)
O8 C8 1.409(4)
O8 C6 1.418(4)
O9 C7 1.273(4)
O10 C7 1.245(4)
O11 C9 1.277(4)
O12 C9 1.246(4)
O13 C12 1.411(4)
O13 C10 1.417(4)
O14 C11 1.272(4)
O15 C11 1.248(4)
O16 C13 1.268(4)
O17 C13 1.251(4)
O18 C16 1.403(4)
O18 C14 1.418(4)
O19 C15 1.273(4)
O20 C15 1.250(4)
C1 C2 1.517(5)
C2 H2A 0.9900
C2 H2B 0.9900
C3 C4 1.509(4)
C4 H4A 0.9900
C4 H4B 0.9900
C5 C6 1.518(5)
C6 H6A 0.9900
C6 H6B 0.9900
C7 C8 1.516(5)
C8 H8A 0.9900
C8 H8B 0.9900
C9 C10 1.518(5)
C10 H10A 0.9900
C10 H10B 0.9900
C11 C12 1.521(5)
C12 H12A 0.9900
C12 H12B 0.9900
C13 C14 1.518(5)
C14 H14A 0.9900
C14 H14B 0.9900
C15 C16 1.508(5)
C16 H16A 0.9900
C16 H16B 0.9900
N1 C21 1.516(5)
N1 C17 1.518(4)
N1 C25 1.519(5)
N1 C29 1.528(4)
C17 C18 1.519(6)
C17 H17A 0.9900
C17 H17B 0.9900
C18 C19 1.526(6)
C18 H18A 0.9900
C18 H18B 0.9900
C19 C20 1.505(7)
C19 H19A 0.9900
C19 H19B 0.9900
C20 H20A 0.9800
C20 H20B 0.9800
C20 H20C 0.9800
C21 C22 1.508(5)
C21 H21A 0.9900
C21 H21B 0.9900
C22 C23 1.519(6)
C22 H22A 0.9900
C22 H22B 0.9900
C23 C24 1.522(6)
C23 H23A 0.9900
C23 H23B 0.9900
C24 H24A 0.9800
C24 H24B 0.9800
C24 H24C 0.9800
C25 C26 1.512(5)
C25 H25A 0.9900
C25 H25B 0.9900
C26 C27 1.508(5)
C26 H26A 0.9900
C26 H26B 0.9900
C27 C28 1.518(7)
C27 H27A 0.9900
C27 H27B 0.9900
C28 H28A 0.9800
C28 H28B 0.9800
C28 H28C 0.9800
C29 C30 1.500(6)
C29 H29A 0.9900
C29 H29B 0.9900
C30 C31 1.529(6)
C30 H30A 0.9900
C30 H30B 0.9900
C31 C32 1.372(8)
C31 H31A 0.9900
C31 H31B 0.9900
C32 H32A 0.9800
C32 H32B 0.9800
C32 H32C 0.9800
N2 C45 1.509(5)
N2 C37 1.515(5)
N2 C41 1.517(5)
N2 C33 1.535(6)
C33 C34 1.514(7)
C33 H33A 0.9900
C33 H33B 0.9900
C34 C35 1.344(8)
C34 H34A 0.9900
C34 H34B 0.9900
C35 C36 1.459(7)
C35 H35A 0.9900
C35 H35B 0.9900
C36 H36A 0.9800
C36 H36B 0.9800
C36 H36C 0.9800
C37 C38 1.512(6)
C37 H37A 0.9900
C37 H37B 0.9900
C38 C39 1.496(6)
C38 H38A 0.9900
C38 H38B 0.9900
C39 C40 1.512(7)
C39 H39A 0.9900
C39 H39B 0.9900
C40 H40A 0.9800
C40 H40B 0.9800
C40 H40C 0.9800
C41 C42 1.498(7)
C41 H41A 0.9900
C41 H41B 0.9900
C42 C43 1.462(8)
C42 H42A 0.9900
C42 H42B 0.9900
C43 C44 1.409(5)
C43 H43A 0.9900
C43 H43B 0.9900
C44 H44A 0.9800
C44 H44B 0.9800
C44 H44C 0.9800
C45 C46 1.489(8)
C45 H45A 0.9900
C45 H45B 0.9900
C46 C47 1.539(7)
C46 H46A 0.9900
C46 H46B 0.9900
C47 C48 1.502(10)
C47 H47A 0.9900
C47 H47B 0.9900
C48 H48A 0.9800
C48 H48B 0.9800
C48 H48C 0.9800
N3 C49 1.242(7)
C49 C50 1.413(6)
C50 H50A 0.9800
C50 H50B 0.9800
C50 H50C 0.9800
N4 C51 1.237(7)
C51 C52 1.402(7)
C52 H52A 0.9800
C52 H52B 0.9800
C52 H52C 0.9800
N5 C53 1.262(7)
C53 C54 1.416(7)
C54 H54A 0.9800
C54 H54B 0.9800
C54 H54C 0.9800

loop_
_geom_torsion_atom_site_label_1
_geom_torsion_atom_site_label_2
_geom_torsion_atom_site_label_3
_geom_torsion_atom_site_label_4
_geom_torsion
O21 V1 O25 V2 -159.88(17)
O28 V1 O25 V2 95.21(17)
O11 V1 O25 V2 -60.13(17)
O6 V1 O25 V2 2.5(4)
O22 V2 O26 V3 -161.30(16)
O25 V2 O26 V3 95.45(16)
O16 V2 O26 V3 -60.24(16)
O12 V2 O26 V3 2.3(4)
O23 V3 O26 V2 157.66(16)
O27 V3 O26 V2 -97.25(17)
O1 V3 O26 V2 13.1(3)
O17 V3 O26 V2 62.46(16)
O23 V3 O27 V4 -160.23(17)
O26 V3 O27 V4 94.85(17)
O1 V3 O27 V4 -59.68(17)
O17 V3 O27 V4 1.0(4)
O24 V4 O28 V1 -162.58(16)
O27 V4 O28 V1 94.43(16)
O7 V4 O28 V1 -60.77(16)
O2 V4 O28 V1 4.6(4)
O29 V5 O33 V6 -160.74(17)
O36 V5 O33 V6 94.67(17)
O19 V5 O33 V6 -60.33(17)
O4 V5 O33 V6 -0.1(4)
O30 V6 O33 V5 158.67(18)
O34 V6 O33 V5 -95.77(18)
O14 V6 O33 V5 13.9(4)
O20 V6 O33 V5 61.42(17)
O30 V6 O34 V7 -161.21(16)
O33 V6 O34 V7 95.84(16)
O14 V6 O34 V7 -59.76(16)
O20 V6 O34 V7 4.0(4)
O31 V7 O35 V8 -162.10(17)
O34 V7 O35 V8 94.82(17)
O9 V7 O35 V8 -60.29(17)
O15 V7 O35 V8 2.1(4)
O32 V8 O35 V7 157.59(17)
O36 V8 O35 V7 -96.79(17)
O5 V8 O35 V7 11.8(3)
O10 V8 O35 V7 61.59(17)
O32 V8 O36 V5 -161.41(16)
O35 V8 O36 V5 94.44(16)
O5 V8 O36 V5 -61.05(16)
O10 V8 O36 V5 2.4(4)
O29 V5 O36 V8 157.94(16)
O33 V5 O36 V8 -97.07(16)
O19 V5 O36 V8 13.4(3)
O4 V5 O36 V8 62.71(16)
V4 O2 C1 O1 14.9(5)
V4 O2 C1 C2 -163.8(2)
V3 O1 C1 O2 -5.9(5)
V3 O1 C1 C2 172.9(2)
C4 O3 C2 C1 68.4(4)
O2 C1 C2 O3 -4.1(4)
O1 C1 C2 O3 177.1(3)
V5 O4 C3 O5 14.5(5)
V5 O4 C3 C4 -164.0(2)
V8 O5 C3 O4 -6.3(5)
V8 O5 C3 C4 172.3(2)
C2 O3 C4 C3 67.6(4)
O4 C3 C4 O3 -2.2(4)
O5 C3 C4 O3 179.2(3)
V1 O6 C5 O7 15.9(5)
V1 O6 C5 C6 -163.3(2)
V4 O7 C5 O6 -7.7(5)
V4 O7 C5 C6 171.5(2)
C8 O8 C6 C5 68.9(4)
O6 C5 C6 O8 -1.9(4)
O7 C5 C6 O8 178.8(3)
V8 O10 C7 O9 17.7(5)
V8 O10 C7 C8 -159.8(2)
V7 O9 C7 O10 -9.6(5)
V7 O9 C7 C8 168.1(2)
C6 O8 C8 C7 70.7(4)
O10 C7 C8 O8 -8.0(4)
O9 C7 C8 O8 174.2(3)
V2 O12 C9 O11 11.9(5)
V2 O12 C9 C10 -166.9(2)
V1 O11 C9 O12 -5.2(5)
V1 O11 C9 C10 173.7(2)
C12 O13 C10 C9 67.2(4)
O12 C9 C10 O13 -2.9(4)
O11 C9 C10 O13 178.2(3)
V7 O15 C11 O14 14.2(5)
V7 O15 C11 C12 -163.2(2)
V6 O14 C11 O15 -8.4(5)
V6 O14 C11 C12 169.2(2)
C10 O13 C12 C11 69.2(4)
O15 C11 C12 O13 -5.6(5)
O14 C11 C12 O13 176.7(3)
V3 O17 C13 O16 14.8(5)
V3 O17 C13 C14 -164.1(2)
V2 O16 C13 O17 -5.6(5)
V2 O16 C13 C14 173.4(2)
C16 O18 C14 C13 64.7(4)
O17 C13 C14 O18 1.4(5)
O16 C13 C14 O18 -177.7(3)
V6 O20 C15 O19 12.1(5)
V6 O20 C15 C16 -167.1(2)
V5 O19 C15 O20 -5.3(5)
V5 O19 C15 C16 174.0(2)
C14 O18 C16 C15 70.2(4)
O20 C15 C16 O18 -5.0(4)
O19 C15 C16 O18 175.7(3)
C21 N1 C17 C18 56.7(4)
C25 N1 C17 C18 177.8(3)
C29 N1 C17 C18 -61.0(4)
N1 C17 C18 C19 178.2(3)
C17 C18 C19 C20 178.1(4)
C17 N1 C21 C22 63.3(4)
C25 N1 C21 C22 -55.8(4)
C29 N1 C21 C22 -176.4(3)
N1 C21 C22 C23 -178.1(3)
C21 C22 C23 C24 -176.2(4)
C21 N1 C25 C26 -65.3(4)
C17 N1 C25 C26 173.7(3)
C29 N1 C25 C26 52.6(4)
N1 C25 C26 C27 -176.7(3)
C25 C26 C27 C28 168.6(4)
C21 N1 C29 C30 178.0(3)
C17 N1 C29 C30 -61.6(4)
C25 N1 C29 C30 57.5(4)
N1 C29 C30 C31 -162.1(4)
C29 C30 C31 C32 173.2(5)
C45 N2 C33 C34 69.1(6)
C37 N2 C33 C34 -168.6(5)
C41 N2 C33 C34 -49.1(6)
N2 C33 C34 C35 -106.9(7)
C33 C34 C35 C36 -169.4(6)
C45 N2 C37 C38 58.4(4)
C41 N2 C37 C38 179.0(3)
C33 N2 C37 C38 -61.4(4)
N2 C37 C38 C39 -174.0(4)
C37 C38 C39 C40 -178.5(4)
C45 N2 C41 C42 -174.6(5)
C37 N2 C41 C42 62.3(5)
C33 N2 C41 C42 -56.4(6)
N2 C41 C42 C43 170.8(5)
C41 C42 C43 C44 -105.4(9)
C37 N2 C45 C46 47.3(5)
C41 N2 C45 C46 -73.9(5)
C33 N2 C45 C46 167.0(4)
N2 C45 C46 C47 168.2(4)
C45 C46 C47 C48 176.4(5)
